data_2226678
loop_
_publ_author_name
Aziz-ur-Rehman
'Siddiqa, Asia'
'Akkurt, Mehmet'
'Abbasi, Muhammad Athar'
'Jahangir, Muhammad'
'Khan, Islam Ullah'

_publ_section_title
;
 <i>N</i>-(3-Ethoxyphenyl)-4-methylbenzenesulfonamide
;
_journal_coeditor_code SJ5019
_journal_issue 7
_journal_name_full 'Acta Crystallographica Section E'
_journal_page_first o1682
_journal_paper_doi 10.1107/S1600536810022427
_journal_volume 66
_journal_year 2010
_chemical_formula_iupac 'C15 H17 N O3 S'
_chemical_formula_moiety 'C15 H17 N O3 S'
_chemical_formula_sum 'C15 H17 N O3 S'
_chemical_formula_weight 291.37
_chemical_name_systematic
;
<i>N</i>-(3-Ethoxyphenyl)-4-methylbenzenesulfonamide
;
_space_group_IT_number 14
_symmetry_cell_setting monoclinic
_symmetry_space_group_name_Hall '-P 2ybc'
_symmetry_space_group_name_H-M 'P 1 21/c 1'
_atom_sites_solution_hydrogens geom
_atom_sites_solution_primary direct
_atom_sites_solution_secondary difmap
_cell_angle_alpha 90
_cell_angle_beta 99.326(2)
_cell_angle_gamma 90
_cell_formula_units_Z 4
_cell_length_a 8.4612(3)
_cell_length_b 13.1862(5)
_cell_length_c 13.4237(4)
_cell_measurement_reflns_used 4223
_cell_measurement_temperature 296(2)
_cell_measurement_theta_max 26.11
_cell_measurement_theta_min 2.89
_cell_volume 1477.90(9)
_computing_cell_refinement 'SAINT (Bruker, 2007)'
_computing_data_collection 'APEX2 (Bruker, 2007)'
_computing_data_reduction 'SAINT (Bruker, 2007)'
_computing_molecular_graphics 'ORTEP-3 for Windows (Farrugia, 1997)'
_computing_publication_material 'WinGX (Farrugia, 1999) and PLATON (Spek, 2009)'
_computing_structure_refinement 'SHELXL97 (Sheldrick, 2008)'
_computing_structure_solution 'SHELXS97 (Sheldrick, 2008)'
_diffrn_ambient_temperature 296(2)
_diffrn_measured_fraction_theta_full 0.982
_diffrn_measured_fraction_theta_max 0.982
_diffrn_measurement_device_type 'Bruker APEXII CCD'
_diffrn_measurement_method '\f and \w scans'
_diffrn_radiation_monochromator graphite
_diffrn_radiation_source 'sealed tube'
_diffrn_radiation_type MoK\a
_diffrn_radiation_wavelength 0.71073
_diffrn_reflns_av_R_equivalents 0.0360
_diffrn_reflns_av_sigmaI/netI 0.0397
_diffrn_reflns_limit_h_max 11
_diffrn_reflns_limit_h_min -11
_diffrn_reflns_limit_k_max 15
_diffrn_reflns_limit_k_min -17
_diffrn_reflns_limit_l_max 17
_diffrn_reflns_limit_l_min -17
_diffrn_reflns_number 13221
_diffrn_reflns_reduction_process
;
;
_diffrn_reflns_theta_full 28.30
_diffrn_reflns_theta_max 28.30
_diffrn_reflns_theta_min 3.44
_diffrn_standards_number 0
_exptl_absorpt_coefficient_mu 0.225
_exptl_absorpt_correction_type none
_exptl_crystal_colour colourless
_exptl_crystal_density_diffrn 1.309
_exptl_crystal_density_method 'Not Measured'
_exptl_crystal_description needle
_exptl_crystal_F_000 616
_exptl_crystal_size_max 0.34
_exptl_crystal_size_mid 0.18
_exptl_crystal_size_min 0.16
_refine_diff_density_max 0.298
_refine_diff_density_min -0.313
_refine_ls_extinction_method none
_refine_ls_goodness_of_fit_ref 1.004
_refine_ls_hydrogen_treatment mixed
_refine_ls_matrix_type full
_refine_ls_number_parameters 186
_refine_ls_number_reflns 3608
_refine_ls_number_restraints 1
_refine_ls_restrained_S_all 1.004
_refine_ls_R_factor_all 0.0694
_refine_ls_R_factor_gt 0.0431
_refine_ls_shift/su_max_lt 0.001
_refine_ls_shift/su_mean 0.000
_refine_ls_structure_factor_coef Fsqd
_refine_ls_weighting_details 'calc w=1/[\s^2^(Fo^2^)+(0.0564P)^2^+0.2791P] where P=(Fo^2^+2Fc^2^)/3'
_refine_ls_weighting_scheme calc
_refine_ls_wR_factor_gt 0.1034
_refine_ls_wR_factor_ref 0.1178
_reflns_number_gt 2532
_reflns_number_total 3608
_reflns_threshold_expression I>2\s(I)
_cod_data_source_file sj5019.cif
_cod_data_source_block I
_cod_original_sg_symbol_H-M 'P 21/c'
_cod_database_code 2226678
_cod_database_fobs_code 2226678

loop_
_symmetry_equiv_pos_site_id
_symmetry_equiv_pos_as_xyz
1 x,y,z
2 -x,1/2+y,1/2-z
3 -x,-y,-z
4 x,1/2-y,1/2+z

loop_
_atom_site_aniso_label
_atom_site_aniso_U_11
_atom_site_aniso_U_22
_atom_site_aniso_U_33
_atom_site_aniso_U_12
_atom_site_aniso_U_13
_atom_site_aniso_U_23
S1 0.0391(2) 0.0417(2) 0.0397(2) 0.0033(2) 0.0004(2) -0.0018(2)
O1 0.0518(7) 0.0531(8) 0.0479(7) 0.0098(6) 0.0001(6) 0.0050(6)
O2 0.0518(7) 0.0455(7) 0.0489(7) 0.0015(6) 0.0017(5) -0.0086(5)
O3 0.0699(9) 0.0826(11) 0.0410(7) 0.0166(8) 0.0018(6) -0.0055(7)
N1 0.0358(7) 0.0540(9) 0.0399(8) 0.0022(7) 0.0003(6) -0.0013(7)
C1 0.0842(17) 0.085(2) 0.149(3) -0.0305(15) 0.0439(18) -0.0015(18)
C2 0.0435(10) 0.0584(13) 0.0886(15) -0.0062(9) 0.0214(10) -0.0050(11)
C3 0.0656(12) 0.0657(14) 0.0642(13) -0.0056(11) 0.0218(10) 0.0055(10)
C4 0.0529(10) 0.0608(12) 0.0452(10) -0.0080(9) 0.0060(8) -0.0050(8)
C5 0.0345(8) 0.0430(10) 0.0457(9) 0.0040(7) 0.0037(7) -0.0041(7)
C6 0.0475(10) 0.0644(13) 0.0532(11) -0.0058(9) -0.0022(8) -0.0056(9)
C7 0.0462(11) 0.0712(15) 0.0816(15) -0.0128(10) 0.0013(10) -0.0184(12)
C8 0.0346(8) 0.0438(10) 0.0425(9) -0.0024(7) 0.0069(7) 0.0006(7)
C9 0.0572(11) 0.0536(12) 0.0514(10) 0.0122(9) 0.0018(9) 0.0024(9)
C10 0.0728(13) 0.0579(13) 0.0669(13) 0.0228(11) 0.0030(11) -0.0065(10)
C11 0.0590(11) 0.0627(13) 0.0549(11) 0.0076(10) 0.0076(9) -0.0155(9)
C12 0.0431(9) 0.0583(11) 0.0428(9) 0.0007(8) 0.0044(7) -0.0032(8)
C13 0.0441(9) 0.0489(10) 0.0459(9) 0.0067(8) 0.0049(7) 0.0001(8)
C14 0.0626(12) 0.0828(15) 0.0420(10) -0.0107(11) 0.0092(9) -0.0129(10)
C15 0.0858(16) 0.116(2) 0.0468(12) -0.0155(16) 0.0038(11) 0.0010(13)

loop_
_atom_site_type_symbol
_atom_site_label
_atom_site_fract_x
_atom_site_fract_y
_atom_site_fract_z
_atom_site_U_iso_or_equiv
_atom_site_thermal_displace_type
_atom_site_calc_flag
_atom_site_refinement_flags
_atom_site_occupancy
S S1 0.26616(5) 0.52544(3) 0.38686(3) 0.04080(10) Uani . . 1.000
O O1 0.17864(15) 0.57574(10) 0.30139(9) 0.0518(4) Uani . . 1.000
O O2 0.32376(14) 0.58201(9) 0.47639(9) 0.0495(4) Uani . . 1.000
O O3 0.30011(17) 0.42300(12) -0.00035(9) 0.0653(5) Uani . . 1.000
N N1 0.42808(16) 0.47848(12) 0.35383(11) 0.0439(5) Uani . . 1.000
C C1 -0.1104(3) 0.1674(2) 0.4986(2) 0.1033(13) Uani . . 1.000
C C2 -0.0197(2) 0.25798(16) 0.47044(18) 0.0623(7) Uani . . 1.000
C C3 0.0767(2) 0.31285(17) 0.54323(16) 0.0639(8) Uani . . 1.000
C C4 0.1627(2) 0.39529(15) 0.51876(14) 0.0532(6) Uani . . 1.000
C C5 0.15151(18) 0.42365(13) 0.41926(13) 0.0414(5) Uani . . 1.000
C C6 0.0547(2) 0.37042(16) 0.34460(15) 0.0562(7) Uani . . 1.000
C C7 -0.0295(2) 0.28784(18) 0.37117(18) 0.0673(8) Uani . . 1.000
C C8 0.43243(18) 0.41644(13) 0.26721(12) 0.0402(5) Uani . . 1.000
C C9 0.5253(2) 0.32988(15) 0.28030(15) 0.0548(6) Uani . . 1.000
C C10 0.5428(3) 0.27331(17) 0.19682(16) 0.0668(8) Uani . . 1.000
C C11 0.4705(2) 0.30085(16) 0.10134(15) 0.0591(7) Uani . . 1.000
C C12 0.3773(2) 0.38714(15) 0.08949(13) 0.0484(6) Uani . . 1.000
C C13 0.3581(2) 0.44493(14) 0.17269(13) 0.0466(5) Uani . . 1.000
C C14 0.3347(3) 0.37772(18) -0.09048(13) 0.0624(7) Uani . . 1.000
C C15 0.2431(3) 0.4353(2) -0.17758(16) 0.0836(9) Uani . . 1.000
H H1A -0.20100 0.15520 0.44690 0.1550 Uiso calc R 1.000
H H1B -0.14680 0.18010 0.56160 0.1550 Uiso calc R 1.000
H H1C -0.04160 0.10910 0.50520 0.1550 Uiso calc R 1.000
H H1N 0.486(2) 0.4612(14) 0.4062(12) 0.0530 Uiso . . 1.000
H H3 0.08400 0.29390 0.61060 0.0770 Uiso calc R 1.000
H H4 0.22780 0.43140 0.56900 0.0640 Uiso calc R 1.000
H H6 0.04630 0.38990 0.27740 0.0670 Uiso calc R 1.000
H H7 -0.09440 0.25150 0.32100 0.0810 Uiso calc R 1.000
H H9 0.57500 0.31030 0.34430 0.0660 Uiso calc R 1.000
H H10 0.60510 0.21490 0.20500 0.0800 Uiso calc R 1.000
H H11 0.48420 0.26180 0.04570 0.0710 Uiso calc R 1.000
H H13 0.29490 0.50300 0.16470 0.0560 Uiso calc R 1.000
H H14A 0.30240 0.30710 -0.09370 0.0750 Uiso calc R 1.000
H H14B 0.44870 0.38110 -0.09240 0.0750 Uiso calc R 1.000
H H15A 0.13040 0.42930 -0.17630 0.1250 Uiso calc R 1.000
H H15B 0.26700 0.40800 -0.23980 0.1250 Uiso calc R 1.000
H H15C 0.27350 0.50550 -0.17240 0.1250 Uiso calc R 1.000

loop_
_atom_type_symbol
_atom_type_description
_atom_type_scat_dispersion_real
_atom_type_scat_dispersion_imag
_atom_type_scat_source
S S 0.1246 0.1234 'International Tables Vol C Tables 4.2.6.8 and 6.1.1.4'
O O 0.0106 0.0060 'International Tables Vol C Tables 4.2.6.8 and 6.1.1.4'
N N 0.0061 0.0033 'International Tables Vol C Tables 4.2.6.8 and 6.1.1.4'
H H 0.0000 0.0000 'International Tables Vol C Tables 4.2.6.8 and 6.1.1.4'
C C 0.0033 0.0016 'International Tables Vol C Tables 4.2.6.8 and 6.1.1.4'

loop_
_geom_angle_atom_site_label_1
_geom_angle_atom_site_label_2
_geom_angle_atom_site_label_3
_geom_angle_site_symmetry_1
_geom_angle_site_symmetry_2
_geom_angle_site_symmetry_3
_geom_angle
_geom_angle_publ_flag
O1 S1 O2 . . . 119.70(8) no
O1 S1 N1 . . . 107.95(8) no
O1 S1 C5 . . . 108.68(8) no
O2 S1 N1 . . . 103.87(7) no
O2 S1 C5 . . . 108.53(8) no
N1 S1 C5 . . . 107.48(8) no
C12 O3 C14 . . . 118.24(16) no
S1 N1 C8 . . . 125.00(11) no
C8 N1 H1N . . . 116.6(12) no
S1 N1 H1N . . . 106.5(12) no
C1 C2 C7 . . . 121.2(2) no
C3 C2 C7 . . . 118.23(19) no
C1 C2 C3 . . . 120.6(2) no
C2 C3 C4 . . . 121.5(2) no
C3 C4 C5 . . . 119.36(17) no
S1 C5 C4 . . . 119.72(13) no
C4 C5 C6 . . . 120.44(17) no
S1 C5 C6 . . . 119.81(14) no
C5 C6 C7 . . . 118.99(19) no
C2 C7 C6 . . . 121.5(2) no
N1 C8 C9 . . . 117.35(15) no
N1 C8 C13 . . . 121.82(15) no
C9 C8 C13 . . . 120.63(16) no
C8 C9 C10 . . . 118.64(18) no
C9 C10 C11 . . . 121.7(2) no
C10 C11 C12 . . . 118.99(19) no
O3 C12 C13 . . . 114.97(17) no
O3 C12 C11 . . . 124.94(17) no
C11 C12 C13 . . . 120.09(17) no
C8 C13 C12 . . . 119.93(17) no
O3 C14 C15 . . . 107.41(19) no
C2 C1 H1A . . . 109.00 no
C2 C1 H1B . . . 109.00 no
C2 C1 H1C . . . 109.00 no
H1A C1 H1B . . . 109.00 no
H1A C1 H1C . . . 109.00 no
H1B C1 H1C . . . 110.00 no
C2 C3 H3 . . . 119.00 no
C4 C3 H3 . . . 119.00 no
C3 C4 H4 . . . 120.00 no
C5 C4 H4 . . . 120.00 no
C5 C6 H6 . . . 121.00 no
C7 C6 H6 . . . 121.00 no
C2 C7 H7 . . . 119.00 no
C6 C7 H7 . . . 119.00 no
C8 C9 H9 . . . 121.00 no
C10 C9 H9 . . . 121.00 no
C9 C10 H10 . . . 119.00 no
C11 C10 H10 . . . 119.00 no
C10 C11 H11 . . . 120.00 no
C12 C11 H11 . . . 121.00 no
C8 C13 H13 . . . 120.00 no
C12 C13 H13 . . . 120.00 no
O3 C14 H14A . . . 110.00 no
O3 C14 H14B . . . 110.00 no
C15 C14 H14A . . . 110.00 no
C15 C14 H14B . . . 110.00 no
H14A C14 H14B . . . 108.00 no
C14 C15 H15A . . . 109.00 no
C14 C15 H15B . . . 109.00 no
C14 C15 H15C . . . 109.00 no
H15A C15 H15B . . . 110.00 no
H15A C15 H15C . . . 109.00 no
H15B C15 H15C . . . 109.00 no

loop_
_geom_bond_atom_site_label_1
_geom_bond_atom_site_label_2
_geom_bond_site_symmetry_1
_geom_bond_site_symmetry_2
_geom_bond_distance
_geom_bond_publ_flag
S1 O1 . . 1.4245(13) no
S1 O2 . . 1.4313(13) no
S1 N1 . . 1.6291(15) no
S1 C5 . . 1.7517(17) no
O3 C12 . . 1.360(2) no
O3 C14 . . 1.422(2) no
N1 C8 . . 1.427(2) no
N1 H1N . . 0.821(16) no
C1 C2 . . 1.501(3) no
C2 C7 . . 1.379(3) no
C2 C3 . . 1.373(3) no
C3 C4 . . 1.377(3) no
C4 C5 . . 1.375(3) no
C5 C6 . . 1.379(3) no
C6 C7 . . 1.379(3) no
C8 C13 . . 1.374(2) no
C8 C9 . . 1.381(3) no
C9 C10 . . 1.374(3) no
C10 C11 . . 1.377(3) no
C11 C12 . . 1.379(3) no
C12 C13 . . 1.383(3) no
C14 C15 . . 1.500(3) no
C1 H1A . . 0.9600 no
C1 H1B . . 0.9600 no
C1 H1C . . 0.9600 no
C3 H3 . . 0.9300 no
C4 H4 . . 0.9300 no
C6 H6 . . 0.9300 no
C7 H7 . . 0.9300 no
C9 H9 . . 0.9300 no
C10 H10 . . 0.9300 no
C11 H11 . . 0.9300 no
C13 H13 . . 0.9300 no
C14 H14A . . 0.9700 no
C14 H14B . . 0.9700 no
C15 H15A . . 0.9600 no
C15 H15B . . 0.9600 no
C15 H15C . . 0.9600 no

loop_
_geom_contact_atom_site_label_1
_geom_contact_atom_site_label_2
_geom_contact_distance
_geom_contact_site_symmetry_1
_geom_contact_site_symmetry_2
_geom_contact_publ_flag
S1 H13 3.0500 . . no
S1 H10 3.0600 . 2_655 no
O1 C13 3.019(2) . . no
O2 N1 2.9476(19) . 3_666 no
O1 H13 2.4200 . . no
O1 H7 2.8600 . 2_555 no
O1 H10 2.6000 . 2_655 no
O1 H15A 2.8700 . 3_565 no
O1 H6 2.6900 . . no
O2 H4 2.5400 . . no
O2 H11 2.9200 . 2_655 no
O2 H1N 2.140(17) . 3_666 no
O2 H9 2.8100 . 3_666 no
N1 O2 2.9476(19) . 3_666 no
C6 C8 3.569(2) . . no
C8 C6 3.569(2) . . no
C13 O1 3.019(2) . . no
C7 H14A 3.0400 . 4_555 no
C11 H14A 2.7700 . . no
C11 H14B 2.7900 . . no
C14 H11 2.5600 . . no
H1A H7 2.4000 . . no
H1A H13 2.5500 . 2_545 no
H1B H3 2.4700 . . no
H1N H9 2.3300 . . no
H1N O2 2.140(17) . 3_666 no
H3 H1B 2.4700 . . no
H4 O2 2.5400 . . no
H4 H15B 2.5500 . 1_556 no
H6 O1 2.6900 . . no
H7 H1A 2.4000 . . no
H7 O1 2.8600 . 2_545 no
H9 H1N 2.3300 . . no
H9 O2 2.8100 . 3_666 no
H10 S1 3.0600 . 2_645 no
H10 O1 2.6000 . 2_645 no
H11 C14 2.5600 . . no
H11 H14A 2.3000 . . no
H11 H14B 2.4100 . . no
H11 O2 2.9200 . 2_645 no
H13 S1 3.0500 . . no
H13 O1 2.4200 . . no
H13 H1A 2.5500 . 2_555 no
H14A C11 2.7700 . . no
H14A H11 2.3000 . . no
H14A C7 3.0400 . 4_554 no
H14B C11 2.7900 . . no
H14B H11 2.4100 . . no
H15A O1 2.8700 . 3_565 no
H15B H4 2.5500 . 1_554 no

loop_
_geom_hbond_atom_site_label_D
_geom_hbond_atom_site_label_H
_geom_hbond_atom_site_label_A
_geom_hbond_site_symmetry_A
_geom_hbond_distance_DH
_geom_hbond_distance_HA
_geom_hbond_distance_DA
_geom_hbond_angle_DHA
_geom_hbond_publ_flag
N1 H1N O2 3_666 0.821(16) 2.140(17) 2.9476(19) 167.9(16) yes
C4 H4 O2 . 0.93 2.54 2.914(2) 104 yes
C13 H13 O1 . 0.93 2.42 3.019(2) 122 yes
C14 H14A Cg1 4_554 0.97 2.90 3.752(3) 147 yes
C15 H15C Cg2 3_665 0.96 2.96 3.763(3) 147 yes

loop_
_geom_torsion_atom_site_label_1
_geom_torsion_atom_site_label_2
_geom_torsion_atom_site_label_3
_geom_torsion_atom_site_label_4
_geom_torsion_site_symmetry_1
_geom_torsion_site_symmetry_2
_geom_torsion_site_symmetry_3
_geom_torsion_site_symmetry_4
_geom_torsion
_geom_torsion_publ_flag
O1 S1 N1 C8 . . . . -51.29(16) no
O2 S1 N1 C8 . . . . -179.35(14) no
C5 S1 N1 C8 . . . . 65.76(16) no
O1 S1 C5 C4 . . . . -147.64(14) no
O2 S1 C5 C4 . . . . -15.96(16) no
N1 S1 C5 C4 . . . . 95.79(15) no
O1 S1 C5 C6 . . . . 34.49(16) no
O2 S1 C5 C6 . . . . 166.16(14) no
N1 S1 C5 C6 . . . . -82.09(15) no
C14 O3 C12 C13 . . . . 169.88(18) no
C12 O3 C14 C15 . . . . -176.27(18) no
C14 O3 C12 C11 . . . . -9.5(3) no
S1 N1 C8 C9 . . . . -133.67(15) no
S1 N1 C8 C13 . . . . 51.4(2) no
C3 C2 C7 C6 . . . . 0.1(3) no
C1 C2 C7 C6 . . . . -179.4(2) no
C7 C2 C3 C4 . . . . -0.4(3) no
C1 C2 C3 C4 . . . . 179.04(19) no
C2 C3 C4 C5 . . . . 0.2(3) no
C3 C4 C5 C6 . . . . 0.3(3) no
C3 C4 C5 S1 . . . . -177.61(14) no
C4 C5 C6 C7 . . . . -0.6(3) no
S1 C5 C6 C7 . . . . 177.28(14) no
C5 C6 C7 C2 . . . . 0.4(3) no
N1 C8 C9 C10 . . . . -174.51(18) no
C9 C8 C13 C12 . . . . -0.6(3) no
N1 C8 C13 C12 . . . . 174.16(16) no
C13 C8 C9 C10 . . . . 0.5(3) no
C8 C9 C10 C11 . . . . 0.0(3) no
C9 C10 C11 C12 . . . . -0.4(3) no
C10 C11 C12 C13 . . . . 0.3(3) no
C10 C11 C12 O3 . . . . 179.66(19) no
O3 C12 C13 C8 . . . . -179.21(16) no
C11 C12 C13 C8 . . . . 0.2(3) no

loop_
_cod_related_entry_id
_cod_related_entry_database
_cod_related_entry_code
1 ChemSpider 742065
